data_1571718
loop_
_publ_author_name
'Chen, Yi-Kuan'
'Lei, Jian'
'Wu, Tien-Lin'

_publ_section_title
;
 Elevating the upconversion performance of a multiple resonance thermally
 activated delayed fluorescence emitter via an embedded azepine approach
;
_journal_issue 26
_journal_name_full 'Chemical Science'
_journal_page_first 10146
_journal_page_last 10154
_journal_paper_doi 10.1039/D4SC02351J
_journal_volume 15
_journal_year 2024
_chemical_formula_moiety '2(C48 H42 B N3)'
_chemical_formula_sum 'C96 H84 B2 N6'
_chemical_formula_weight 1343.31
_chemical_name_systematic TTABN
_space_group_crystal_system monoclinic
_space_group_IT_number 14
_space_group_name_Hall '-P 2ybc'
_space_group_name_H-M_alt 'P 1 21/c 1'
_atom_sites_solution_hydrogens geom
_atom_sites_solution_primary dual
_audit_creation_date 2023-03-10
_audit_creation_method
;
Olex2 1.5
(compiled 2023.02.24 svn.rf166f9f3 for OlexSys, GUI svn.r6725)
;
_audit_update_record
;
2024-04-09 deposited with the CCDC.	2024-05-23 downloaded from the CCDC.
;
_cell_angle_alpha 90
_cell_angle_beta 94.7230(10)
_cell_angle_gamma 90
_cell_formula_units_Z 4
_cell_length_a 14.7232(2)
_cell_length_b 9.88890(10)
_cell_length_c 51.6585(6)
_cell_measurement_reflns_used 25541
_cell_measurement_temperature 99.98(12)
_cell_measurement_theta_max 73.0580
_cell_measurement_theta_min 2.9930
_cell_volume 7495.74(15)
_computing_cell_refinement 'CrysAlisPro 1.171.42.58a (Rigaku OD, 2022)'
_computing_data_collection 'CrysAlisPro 1.171.42.58a (Rigaku OD, 2022)'
_computing_data_reduction 'CrysAlisPro 1.171.42.58a (Rigaku OD, 2022)'
_computing_molecular_graphics 'Olex2 1.5 (Dolomanov et al., 2009)'
_computing_publication_material 'Olex2 1.5 (Dolomanov et al., 2009)'
_computing_structure_refinement 'SHELXL 2018/3 (Sheldrick, 2015)'
_computing_structure_solution 'SHELXT  (Sheldrick, 2015)'
_diffrn_ambient_environment N~2~
_diffrn_ambient_temperature 99.98(12)
_diffrn_detector 'Hybrid Pixel Array Detector'
_diffrn_detector_area_resol_mean 10.0000
_diffrn_detector_type 'HyPix-Arc 150'
_diffrn_measured_fraction_theta_full 0.996
_diffrn_measured_fraction_theta_max 0.996
_diffrn_measurement_details
;
List of Runs (angles in degrees, time in seconds):

  # Type    Start    End  Width  t~exp~   \w     \q     \k     \f   Frames
#--------------------------------------------------------------------------
  1  \w     24.00  64.00   0.50    3.08    --   61.89 -95.00  30.00   80
  2  \w     24.00  70.00   0.50    3.08    --   61.89 -95.00   0.00   92
  3  \w     24.00  64.00   0.50    3.08    --   61.89 -95.00-150.00   80
  4  \w     24.00  67.00   0.50    3.08    --   61.89 -95.00 -60.00   86
  5  \w     57.00  99.00   0.50    3.08    --   61.89   0.00 -30.00   84
  6  \w     44.00  69.00   0.50    3.08    --   61.89 -95.00  90.00   50
  7  \w     27.00  64.00   0.50    3.08    --   61.89 -95.00-120.00   74
  8  \w     24.00  64.00   0.50    3.08    --   61.89 -95.00 120.00   80
  9  \w     32.00  58.00   0.50    3.08    --   61.89 -95.00-180.00   52
 10  \w    -95.00 -36.00   0.50    3.08    --  -64.95   0.00 -90.00  118
 11  \w    -70.00 -45.00   0.50    3.08    --  -64.95 -15.00  30.00   50
 12  \w   -105.00 -74.00   0.50    3.08    --  -64.95 -15.00  30.00   62
 13  \w     52.00  82.00   0.50    3.08    --   73.73 -95.00-150.00   60
 14  \w     37.00  77.00   0.50    3.08    --   74.76-125.00 150.00   80
 15  \w     57.00  82.00   0.50    3.08    --   74.76 -95.00 120.00   50
 16  \w     37.00  77.00   0.50    3.08    --   74.76 -95.00-120.00   80
 17  \w     36.00  98.00   0.50    3.08    --   74.76-125.00  30.00  124
 18  \w     38.00  64.00   0.50    3.08    --   74.76 -95.00 -90.00   52
 19  \w     56.00  81.00   0.50    3.08    --   74.76 -95.00-180.00   50
 20  \w     39.00  64.00   0.50    3.08    --   74.76-125.00 -60.00   50
 21  \w   -120.00 -78.00   0.50    3.08    --  -77.70-125.00 -60.00   84
 22  \w   -117.00 -75.00   0.50    3.08    --  -77.70-125.00-120.00   84
 23  \w   -118.00 -92.00   0.50    3.08    --  -77.70-125.00 150.00   52
 24  \w   -102.00 -75.00   0.50    3.08    --  -77.70-125.00 -30.00   54
 25  \w   -115.00 -79.00   0.50    3.08    --  -77.70   0.00  90.00   72
;
_diffrn_measurement_device 'four-circle diffractometer'
_diffrn_measurement_device_type 'XtaLAB Synergy R, DW system, HyPix-Arc 150'
_diffrn_measurement_method '\w scans'
_diffrn_orient_matrix_type 'CrysAlisPro convention (1999,Acta A55,543-557)'
_diffrn_orient_matrix_UB_11 -0.0518159000
_diffrn_orient_matrix_UB_12 0.1353940000
_diffrn_orient_matrix_UB_13 -0.0020107000
_diffrn_orient_matrix_UB_21 0.0451659000
_diffrn_orient_matrix_UB_22 0.0420794000
_diffrn_orient_matrix_UB_23 0.0267596000
_diffrn_orient_matrix_UB_31 0.0793429000
_diffrn_orient_matrix_UB_32 0.0645390000
_diffrn_orient_matrix_UB_33 -0.0132564000
_diffrn_radiation_monochromator mirror
_diffrn_radiation_probe x-ray
_diffrn_radiation_type 'Cu K\a'
_diffrn_radiation_wavelength 1.54184
_diffrn_reflns_av_R_equivalents 0.0282
_diffrn_reflns_av_unetI/netI 0.0264
_diffrn_reflns_Laue_measured_fraction_full 0.996
_diffrn_reflns_Laue_measured_fraction_max 0.996
_diffrn_reflns_limit_h_max 17
_diffrn_reflns_limit_h_min -15
_diffrn_reflns_limit_k_max 11
_diffrn_reflns_limit_k_min -11
_diffrn_reflns_limit_l_max 61
_diffrn_reflns_limit_l_min -61
_diffrn_reflns_number 54420
_diffrn_reflns_point_group_measured_fraction_full 0.996
_diffrn_reflns_point_group_measured_fraction_max 0.996
_diffrn_reflns_theta_full 67.075
_diffrn_reflns_theta_max 67.075
_diffrn_reflns_theta_min 3.012
_diffrn_source 'Rotating-anode X-ray tube'
_diffrn_source_type 'Rigaku (Cu) X-ray Source'
_exptl_absorpt_coefficient_mu 0.523
_exptl_absorpt_correction_T_max 1.00000
_exptl_absorpt_correction_T_min 0.87563
_exptl_absorpt_correction_type multi-scan
_exptl_absorpt_process_details
;
CrysAlisPro 1.171.42.58a (Rigaku Oxford Diffraction, 2022)
Empirical absorption correction using spherical harmonics,
implemented in SCALE3 ABSPACK scaling algorithm.
;
_exptl_crystal_colour yellow
_exptl_crystal_colour_primary yellow
_exptl_crystal_density_diffrn 1.190
_exptl_crystal_description plate
_exptl_crystal_F_000 2848
_exptl_crystal_preparation Luminescent
_exptl_crystal_recrystallization_method Sublimation
_exptl_crystal_size_max 0.08
_exptl_crystal_size_mid 0.06
_exptl_crystal_size_min 0.03
_refine_diff_density_max 0.360
_refine_diff_density_min -0.276
_refine_diff_density_rms 0.058
_refine_ls_extinction_coef 0.00057(4)
_refine_ls_extinction_expression Fc^*^=kFc[1+0.001xFc^2^\l^3^/sin(2\q)]^-1/4^
_refine_ls_extinction_method 'SHELXL-2018/3 (Sheldrick 2018)'
_refine_ls_goodness_of_fit_ref 1.118
_refine_ls_hydrogen_treatment constr
_refine_ls_matrix_type full
_refine_ls_number_parameters 950
_refine_ls_number_reflns 13332
_refine_ls_number_restraints 0
_refine_ls_restrained_S_all 1.118
_refine_ls_R_factor_all 0.0629
_refine_ls_R_factor_gt 0.0539
_refine_ls_shift/su_max 0.003
_refine_ls_shift/su_mean 0.000
_refine_ls_structure_factor_coef Fsqd
_refine_ls_weighting_details 'w=1/[\s^2^(Fo^2^)+(0.0506P)^2^+6.8119P] where P=(Fo^2^+2Fc^2^)/3'
_refine_ls_weighting_scheme calc
_refine_ls_wR_factor_gt 0.1342
_refine_ls_wR_factor_ref 0.1385
_reflns_Friedel_coverage 0.000
_reflns_number_gt 11515
_reflns_number_total 13332
_reflns_threshold_expression 'I > 2\s(I)'
_cod_data_source_file d4sc02351j2.cif
_cod_data_source_block 230312lt_auto
_cod_depositor_comments 'Adding full bibliography for 1571718--1571719.cif.'
_cod_original_cell_volume 7495.75(15)
_cod_database_code 1571718
_shelx_shelxl_version_number 2018/3
_shelx_space_group_comment
;
The symmetry employed for this shelxl refinement is uniquely defined
by the following loop, which should always be used as a source of
symmetry information in preference to the above space-group names.
They are only intended as comments.
;
_shelx_estimated_absorpt_t_max 0.984
_shelx_estimated_absorpt_t_min 0.959
_olex2_refinement_description
;
1. Fixed Uiso
 At 1.2 times of:
  All C(H) groups
 At 1.5 times of:
  All C(H,H,H) groups
2.a Aromatic/amide H refined with riding coordinates:
 C2(H2), C4(H4), C9(H9), C11(H11), C12(H12), C17(H17), C18(H18), C20(H20),
 C21(H21), C23(H23), C24(H24), C26(H26), C27(H27), C31(H31), C32(H32), C34(H34),
  C35(H35), C39(H39), C40(H40), C42(H42), C45(H45), C46(H46), C48(H48),
 C49(H49), C54(H54), C56(H56), C61(H61), C63(H63), C64(H64), C69(H69), C70(H70),
  C72(H72), C73(H73), C75(H75), C76(H76), C78(H78), C79(H79), C83(H83),
 C84(H84), C86(H86), C87(H87), C91(H91), C93(H93), C94(H94), C97(H97), C98(H98),
  C100(H100), C101(H101)
2.b Idealised Me refined as rotating group:
 C28(H28A,H28B,H28C), C29(H29A,H29B,H29C), C36(H36A,H36B,H36C), C50(H50A,H50B,
 H50C), C51(H51A,H51B,H51C), C52(H52A,H52B,H52C), C80(H80A,H80B,H80C), C81(H81A,
 H81B,H81C), C88(H88A,H88B,H88C), C102(H10A,H10B,H10C), C103(H10D,H10E,H10F),
 C104(H10G,H10H,H10I)
;
_olex2_submission_special_instructions 'No special instructions were received'
_oxdiff_exptl_absorpt_empirical_details
;
Empirical correction (ABSPACK) includes:
- Absorption correction using spherical harmonics
- Frame scaling
;
_oxdiff_exptl_absorpt_empirical_full_max 1.248
_oxdiff_exptl_absorpt_empirical_full_min 0.863

loop_
_space_group_symop_operation_xyz
'x, y, z'
'-x, y+1/2, -z+1/2'
'-x, -y, -z'
'x, -y-1/2, z-1/2'

loop_
_atom_site_label
_atom_site_type_symbol
_atom_site_fract_x
_atom_site_fract_y
_atom_site_fract_z
_atom_site_U_iso_or_equiv
_atom_site_adp_type
_atom_site_occupancy
_atom_site_site_symmetry_order
_atom_site_calc_flag
_atom_site_refinement_flags_posn
_atom_site_refinement_flags_adp
_atom_site_refinement_flags_occupancy
_atom_site_disorder_assembly
_atom_site_disorder_group
B7 B 0.48413(15) 0.7179(2) 0.38019(4) 0.0201(5) Uani 1 1 d . . . . .
C1 C 0.61801(13) 0.7985(2) 0.35611(4) 0.0183(4) Uani 1 1 d . . . . .
C2 C 0.65781(13) 0.8317(2) 0.33339(4) 0.0196(4) Uani 1 1 d . . . . .
H2 H 0.721545 0.847648 0.333791 0.024 Uiso 1 1 calc R U . . .
C3 C 0.60348(13) 0.8415(2) 0.31010(4) 0.0200(4) Uani 1 1 d . . . . .
C4 C 0.50973(13) 0.8192(2) 0.30927(4) 0.0206(4) Uani 1 1 d . . . . .
H4 H 0.472736 0.828506 0.293410 0.025 Uiso 1 1 calc R U . . .
C5 C 0.47103(13) 0.7829(2) 0.33203(4) 0.0191(4) Uani 1 1 d . . . . .
C6 C 0.52406(13) 0.7674(2) 0.35606(4) 0.0186(4) Uani 1 1 d . . . . .
C8 C 0.55302(13) 0.6950(2) 0.40402(4) 0.0206(4) Uani 1 1 d . . . . .
C9 C 0.53500(14) 0.6302(2) 0.42736(4) 0.0258(5) Uani 1 1 d . . . . .
H9 H 0.477028 0.588904 0.428174 0.031 Uiso 1 1 calc R U . . .
C10 C 0.59603(15) 0.6225(2) 0.44913(4) 0.0281(5) Uani 1 1 d . . . . .
C11 C 0.68059(14) 0.6863(2) 0.44791(4) 0.0276(5) Uani 1 1 d . . . . .
H11 H 0.722282 0.688744 0.462946 0.033 Uiso 1 1 calc R U . . .
C12 C 0.70426(14) 0.7453(2) 0.42532(4) 0.0236(4) Uani 1 1 d . . . . .
H12 H 0.762485 0.786133 0.424818 0.028 Uiso 1 1 calc R U . . .
C13 C 0.64289(13) 0.7456(2) 0.40290(4) 0.0202(4) Uani 1 1 d . . . . .
C16 C 0.60612(13) 0.8298(2) 0.26226(4) 0.0213(4) Uani 1 1 d . . . . .
C17 C 0.57844(14) 0.6970(2) 0.25790(4) 0.0259(5) Uani 1 1 d . . . . .
H17 H 0.581313 0.634458 0.271903 0.031 Uiso 1 1 calc R U . . .
C18 C 0.54660(15) 0.6553(2) 0.23318(4) 0.0273(5) Uani 1 1 d . . . . .
H18 H 0.527407 0.564288 0.230558 0.033 Uiso 1 1 calc R U . . .
C19 C 0.54200(14) 0.7435(2) 0.21207(4) 0.0236(4) Uani 1 1 d . . . . .
C20 C 0.56937(14) 0.8763(2) 0.21678(4) 0.0263(5) Uani 1 1 d . . . . .
H20 H 0.566622 0.938824 0.202778 0.032 Uiso 1 1 calc R U . . .
C21 C 0.60066(14) 0.9198(2) 0.24149(4) 0.0253(5) Uani 1 1 d . . . . .
H21 H 0.618401 1.011386 0.244217 0.030 Uiso 1 1 calc R U . . .
C22 C 0.73269(13) 0.9344(2) 0.28849(4) 0.0213(4) Uani 1 1 d . . . . .
C23 C 0.75306(14) 1.0496(2) 0.30339(4) 0.0244(4) Uani 1 1 d . . . . .
H23 H 0.706750 1.092293 0.312225 0.029 Uiso 1 1 calc R U . . .
C24 C 0.84065(15) 1.1022(2) 0.30538(4) 0.0268(5) Uani 1 1 d . . . . .
H24 H 0.853821 1.179237 0.316003 0.032 Uiso 1 1 calc R U . . .
C25 C 0.90955(14) 1.0449(2) 0.29222(4) 0.0265(5) Uani 1 1 d . . . . .
C26 C 0.88761(14) 0.9322(2) 0.27687(4) 0.0284(5) Uani 1 1 d . . . . .
H26 H 0.933260 0.892262 0.267379 0.034 Uiso 1 1 calc R U . . .
C27 C 0.80095(14) 0.8766(2) 0.27505(4) 0.0255(5) Uani 1 1 d . . . . .
H27 H 0.788139 0.798752 0.264594 0.031 Uiso 1 1 calc R U . . .
C28 C 1.00474(16) 1.1037(3) 0.29450(5) 0.0386(6) Uani 1 1 d . . . . .
H28A H 1.049475 1.030325 0.294532 0.058 Uiso 1 1 calc R U . . .
H28B H 1.014328 1.155155 0.310708 0.058 Uiso 1 1 calc R U . . .
H28C H 1.012082 1.163808 0.279727 0.058 Uiso 1 1 calc R U . . .
C29 C 0.50936(16) 0.6970(2) 0.18513(4) 0.0314(5) Uani 1 1 d . . . . .
H29A H 0.452297 0.743333 0.179479 0.047 Uiso 1 1 calc R U . . .
H29B H 0.499005 0.599148 0.185251 0.047 Uiso 1 1 calc R U . . .
H29C H 0.555545 0.718393 0.173135 0.047 Uiso 1 1 calc R U . . .
C30 C 0.76586(13) 0.8376(2) 0.37872(4) 0.0189(4) Uani 1 1 d . . . . .
C31 C 0.78743(13) 0.9738(2) 0.37772(4) 0.0211(4) Uani 1 1 d . . . . .
H31 H 0.741752 1.040411 0.379313 0.025 Uiso 1 1 calc R U . . .
C32 C 0.87655(14) 1.0119(2) 0.37435(4) 0.0243(4) Uani 1 1 d . . . . .
H32 H 0.891330 1.105249 0.373640 0.029 Uiso 1 1 calc R U . . .
C33 C 0.94449(14) 0.9161(2) 0.37201(4) 0.0254(5) Uani 1 1 d . . . . .
C34 C 0.92100(14) 0.7797(2) 0.37342(4) 0.0250(5) Uani 1 1 d . . . . .
H34 H 0.966714 0.712830 0.372123 0.030 Uiso 1 1 calc R U . . .
C35 C 0.83243(13) 0.7397(2) 0.37668(4) 0.0208(4) Uani 1 1 d . . . . .
H35 H 0.817491 0.646467 0.377504 0.025 Uiso 1 1 calc R U . . .
C36 C 1.04056(15) 0.9591(3) 0.36813(6) 0.0405(6) Uani 1 1 d . . . . .
H36A H 1.040130 1.051451 0.361249 0.061 Uiso 1 1 calc R U . . .
H36B H 1.066584 0.897678 0.355808 0.061 Uiso 1 1 calc R U . . .
H36C H 1.077475 0.956060 0.384791 0.061 Uiso 1 1 calc R U . . .
C38 C 0.33127(13) 0.7224(2) 0.35296(4) 0.0209(4) Uani 1 1 d . . . . .
C39 C 0.23632(13) 0.7033(2) 0.34968(4) 0.0240(4) Uani 1 1 d . . . . .
H39 H 0.204775 0.715352 0.333045 0.029 Uiso 1 1 calc R U . . .
C40 C 0.18897(14) 0.6672(2) 0.37057(4) 0.0262(5) Uani 1 1 d . . . . .
H40 H 0.125259 0.651286 0.367884 0.031 Uiso 1 1 calc R U . . .
C41 C 0.23179(14) 0.6535(2) 0.39549(4) 0.0249(5) Uani 1 1 d . . . . .
C42 C 0.32520(14) 0.6711(2) 0.39831(4) 0.0225(4) Uani 1 1 d . . . . .
H42 H 0.355181 0.661755 0.415220 0.027 Uiso 1 1 calc R U . . .
C43 C 0.37898(13) 0.7020(2) 0.37767(4) 0.0195(4) Uani 1 1 d . . . . .
C44 C 0.32316(13) 0.8016(2) 0.30785(4) 0.0213(4) Uani 1 1 d . . . . .
C45 C 0.29451(14) 0.9342(2) 0.30458(4) 0.0254(5) Uani 1 1 d . . . . .
H45 H 0.307592 0.998298 0.318064 0.030 Uiso 1 1 calc R U . . .
C46 C 0.24636(14) 0.9733(2) 0.28143(4) 0.0279(5) Uani 1 1 d . . . . .
H46 H 0.226372 1.064229 0.279279 0.033 Uiso 1 1 calc R U . . .
C47 C 0.22718(14) 0.8806(2) 0.26139(4) 0.0264(5) Uani 1 1 d . . . . .
C48 C 0.25674(14) 0.7481(2) 0.26501(4) 0.0262(5) Uani 1 1 d . . . . .
H48 H 0.244376 0.683855 0.251502 0.031 Uiso 1 1 calc R U . . .
C49 C 0.30433(13) 0.7081(2) 0.28821(4) 0.0234(4) Uani 1 1 d . . . . .
H49 H 0.323739 0.616933 0.290515 0.028 Uiso 1 1 calc R U . . .
C50 C 0.17395(17) 0.9228(3) 0.23651(4) 0.0388(6) Uani 1 1 d . . . . .
H50A H 0.192335 0.867085 0.222146 0.058 Uiso 1 1 calc R U . . .
H50B H 0.186271 1.018149 0.232980 0.058 Uiso 1 1 calc R U . . .
H50C H 0.108672 0.910593 0.238227 0.058 Uiso 1 1 calc R U . . .
C51 C 0.17925(15) 0.6160(3) 0.41837(5) 0.0345(5) Uani 1 1 d . . . . .
H51A H 0.114719 0.604212 0.412519 0.052 Uiso 1 1 calc R U . . .
H51B H 0.185568 0.688103 0.431411 0.052 Uiso 1 1 calc R U . . .
H51C H 0.203394 0.531345 0.426034 0.052 Uiso 1 1 calc R U . . .
C52 C 0.57133(17) 0.5515(3) 0.47346(4) 0.0388(6) Uani 1 1 d . . . . .
H52A H 0.508672 0.574760 0.476822 0.058 Uiso 1 1 calc R U . . .
H52B H 0.613049 0.580228 0.488195 0.058 Uiso 1 1 calc R U . . .
H52C H 0.576234 0.453515 0.471145 0.058 Uiso 1 1 calc R U . . .
N14 N 0.67216(10) 0.79670(17) 0.37967(3) 0.0185(3) Uani 1 1 d . . . . .
N15 N 0.64350(11) 0.87565(19) 0.28713(3) 0.0231(4) Uani 1 1 d . . . . .
N37 N 0.37648(11) 0.76273(17) 0.33140(3) 0.0203(4) Uani 1 1 d . . . . .
B59 B -0.02526(15) 0.3767(2) 0.36344(4) 0.0194(5) Uani 1 1 d . . . . .
C53 C 0.11591(13) 0.2819(2) 0.38891(4) 0.0195(4) Uani 1 1 d . . . . .
C54 C 0.16160(14) 0.2366(2) 0.41202(4) 0.0225(4) Uani 1 1 d . . . . .
H54 H 0.225395 0.220510 0.412950 0.027 Uiso 1 1 calc R U . . .
C55 C 0.11334(14) 0.2152(2) 0.43369(4) 0.0233(4) Uani 1 1 d . . . . .
C56 C 0.01957(14) 0.2406(2) 0.43280(4) 0.0233(4) Uani 1 1 d . . . . .
H56 H -0.013454 0.221685 0.447426 0.028 Uiso 1 1 calc R U . . .
C57 C -0.02468(13) 0.2939(2) 0.41018(4) 0.0199(4) Uani 1 1 d . . . . .
C58 C 0.02204(13) 0.3167(2) 0.38759(4) 0.0188(4) Uani 1 1 d . . . . .
C60 C 0.03733(13) 0.4108(2) 0.34179(4) 0.0192(4) Uani 1 1 d . . . . .
C61 C 0.01398(13) 0.4958(2) 0.32034(4) 0.0222(4) Uani 1 1 d . . . . .
H61 H -0.043605 0.539683 0.319403 0.027 Uiso 1 1 calc R U . . .
C62 C 0.07000(14) 0.5190(2) 0.30060(4) 0.0237(4) Uani 1 1 d . . . . .
C63 C 0.15215(14) 0.4464(2) 0.30148(4) 0.0241(4) Uani 1 1 d . . . . .
H63 H 0.188633 0.451301 0.287175 0.029 Uiso 1 1 calc R U . . .
C64 C 0.18100(13) 0.3680(2) 0.32266(4) 0.0225(4) Uani 1 1 d . . . . .
H64 H 0.237687 0.321880 0.323021 0.027 Uiso 1 1 calc R U . . .
C65 C 0.12672(13) 0.3562(2) 0.34374(4) 0.0198(4) Uani 1 1 d . . . . .
C68 C 0.25073(14) 0.1180(2) 0.45713(4) 0.0246(5) Uani 1 1 d . . . . .
C69 C 0.31847(16) 0.1770(3) 0.47363(4) 0.0344(5) Uani 1 1 d . . . . .
H69 H 0.303381 0.247594 0.484986 0.041 Uiso 1 1 calc R U . . .
C70 C 0.40780(16) 0.1339(3) 0.47368(5) 0.0380(6) Uani 1 1 d . . . . .
H70 H 0.453090 0.174726 0.485315 0.046 Uiso 1 1 calc R U . . .
C71 C 0.43286(15) 0.0323(3) 0.45712(4) 0.0310(5) Uani 1 1 d . . . . .
C72 C 0.36418(15) -0.0277(2) 0.44103(4) 0.0272(5) Uani 1 1 d . . . . .
H72 H 0.379262 -0.098558 0.429724 0.033 Uiso 1 1 calc R U . . .
C73 C 0.27407(14) 0.0132(2) 0.44105(4) 0.0252(5) Uani 1 1 d . . . . .
H73 H 0.228235 -0.030505 0.430046 0.030 Uiso 1 1 calc R U . . .
C74 C 0.12176(14) 0.1806(3) 0.48124(4) 0.0287(5) Uani 1 1 d . . . . .
C75 C 0.12229(17) 0.0713(3) 0.49786(5) 0.0413(6) Uani 1 1 d . . . . .
H75 H 0.146177 -0.012963 0.492769 0.050 Uiso 1 1 calc R U . . .
C76 C 0.08809(19) 0.0840(4) 0.52197(5) 0.0559(9) Uani 1 1 d . . . . .
H76 H 0.090892 0.008601 0.533409 0.067 Uiso 1 1 calc R U . . .
C77 C 0.05035(18) 0.2025(4) 0.52970(5) 0.0590(10) Uani 1 1 d . . . . .
C78 C 0.04973(18) 0.3117(4) 0.51291(5) 0.0539(8) Uani 1 1 d . . . . .
H78 H 0.023874 0.394834 0.517864 0.065 Uiso 1 1 calc R U . . .
C79 C 0.08609(17) 0.3024(3) 0.48898(5) 0.0395(6) Uani 1 1 d . . . . .
H79 H 0.086484 0.379332 0.477972 0.047 Uiso 1 1 calc R U . . .
C80 C 0.0105(2) 0.2107(6) 0.55578(6) 0.1027(18) Uani 1 1 d . . . . .
H80A H 0.000537 0.305620 0.560171 0.154 Uiso 1 1 calc R U . . .
H80B H 0.052934 0.169571 0.569141 0.154 Uiso 1 1 calc R U . . .
H80C H -0.047663 0.162071 0.554899 0.154 Uiso 1 1 calc R U . . .
C81 C 0.53103(16) -0.0093(3) 0.45655(5) 0.0452(7) Uani 1 1 d . . . . .
H81A H 0.534226 -0.097174 0.447909 0.068 Uiso 1 1 calc R U . . .
H81B H 0.559196 -0.016160 0.474357 0.068 Uiso 1 1 calc R U . . .
H81C H 0.563575 0.058464 0.446999 0.068 Uiso 1 1 calc R U . . .
C82 C 0.25678(13) 0.2489(2) 0.36892(4) 0.0198(4) Uani 1 1 d . . . . .
C83 C 0.27901(14) 0.1130(2) 0.36829(4) 0.0215(4) Uani 1 1 d . . . . .
H83 H 0.232847 0.047266 0.364372 0.026 Uiso 1 1 calc R U . . .
C84 C 0.36910(14) 0.0732(2) 0.37342(4) 0.0227(4) Uani 1 1 d . . . . .
H84 H 0.383912 -0.020194 0.372966 0.027 Uiso 1 1 calc R U . . .
C85 C 0.43832(13) 0.1672(2) 0.37923(4) 0.0220(4) Uani 1 1 d . . . . .
C86 C 0.41462(14) 0.3037(2) 0.37921(4) 0.0239(4) Uani 1 1 d . . . . .
H86 H 0.460775 0.369775 0.382778 0.029 Uiso 1 1 calc R U . . .
C87 C 0.32477(13) 0.3447(2) 0.37408(4) 0.0230(4) Uani 1 1 d . . . . .
H87 H 0.309848 0.438146 0.374101 0.028 Uiso 1 1 calc R U . . .
C88 C 0.53589(14) 0.1222(2) 0.38488(4) 0.0299(5) Uani 1 1 d . . . . .
H88A H 0.566958 0.124229 0.368815 0.045 Uiso 1 1 calc R U . . .
H88B H 0.537076 0.029894 0.391811 0.045 Uiso 1 1 calc R U . . .
H88C H 0.567003 0.183166 0.397668 0.045 Uiso 1 1 calc R U . . .
C90 C -0.12961(13) 0.3934(2) 0.36360(4) 0.0191(4) Uani 1 1 d . . . . .
C91 C -0.18903(13) 0.4291(2) 0.34186(4) 0.0203(4) Uani 1 1 d . . . . .
H91 H -0.163596 0.440913 0.325701 0.024 Uiso 1 1 calc R U . . .
C92 C -0.28196(13) 0.4481(2) 0.34252(4) 0.0215(4) Uani 1 1 d . . . . .
C93 C -0.31758(13) 0.4323(2) 0.36661(4) 0.0237(4) Uani 1 1 d . . . . .
H93 H -0.380583 0.448866 0.367952 0.028 Uiso 1 1 calc R U . . .
C94 C -0.26401(13) 0.3936(2) 0.38841(4) 0.0234(4) Uani 1 1 d . . . . .
H94 H -0.290542 0.382480 0.404425 0.028 Uiso 1 1 calc R U . . .
C95 C -0.17001(13) 0.3704(2) 0.38717(4) 0.0196(4) Uani 1 1 d . . . . .
C96 C -0.16248(13) 0.3059(2) 0.43310(4) 0.0239(4) Uani 1 1 d . . . . .
C97 C -0.16201(15) 0.4082(2) 0.45118(4) 0.0305(5) Uani 1 1 d . . . . .
H97 H -0.134252 0.492541 0.447893 0.037 Uiso 1 1 calc R U . . .
C98 C -0.20239(18) 0.3876(3) 0.47430(5) 0.0398(6) Uani 1 1 d . . . . .
H98 H -0.201159 0.458058 0.486831 0.048 Uiso 1 1 calc R U . . .
C99 C -0.24445(16) 0.2658(3) 0.47935(5) 0.0377(6) Uani 1 1 d . . . . .
C100 C -0.24491(15) 0.1643(3) 0.46076(4) 0.0352(6) Uani 1 1 d . . . . .
H100 H -0.273682 0.080479 0.463799 0.042 Uiso 1 1 calc R U . . .
C101 C -0.20376(14) 0.1838(2) 0.43771(4) 0.0295(5) Uani 1 1 d . . . . .
H101 H -0.204080 0.113314 0.425211 0.035 Uiso 1 1 calc R U . . .
C102 C -0.2881(2) 0.2438(4) 0.50455(5) 0.0585(9) Uani 1 1 d . . . . .
H10A H -0.345963 0.293131 0.504007 0.088 Uiso 1 1 calc R U . . .
H10B H -0.247187 0.276994 0.519092 0.088 Uiso 1 1 calc R U . . .
H10C H -0.299415 0.147070 0.506863 0.088 Uiso 1 1 calc R U . . .
C103 C -0.34137(14) 0.4863(2) 0.31844(4) 0.0271(5) Uani 1 1 d . . . . .
H10D H -0.310443 0.555163 0.308745 0.041 Uiso 1 1 calc R U . . .
H10E H -0.399421 0.522328 0.323433 0.041 Uiso 1 1 calc R U . . .
H10F H -0.352845 0.406068 0.307515 0.041 Uiso 1 1 calc R U . . .
C104 C 0.04557(15) 0.6224(2) 0.27966(4) 0.0312(5) Uani 1 1 d . . . . .
H10G H -0.020531 0.636601 0.278079 0.047 Uiso 1 1 calc R U . . .
H10H H 0.064977 0.589684 0.263081 0.047 Uiso 1 1 calc R U . . .
H10I H 0.076397 0.707954 0.284244 0.047 Uiso 1 1 calc R U . . .
N66 N 0.16254(11) 0.29107(17) 0.36652(3) 0.0197(4) Uani 1 1 d . . . . .
N67 N 0.15893(12) 0.1658(2) 0.45674(3) 0.0274(4) Uani 1 1 d . . . . .
N89 N -0.11736(11) 0.32543(18) 0.40952(3) 0.0208(4) Uani 1 1 d . . . . .

loop_
_atom_site_aniso_label
_atom_site_aniso_U_11
_atom_site_aniso_U_22
_atom_site_aniso_U_33
_atom_site_aniso_U_23
_atom_site_aniso_U_13
_atom_site_aniso_U_12
B7 0.0206(11) 0.0162(11) 0.0237(11) -0.0019(9) 0.0030(9) -0.0002(9)
C1 0.0175(9) 0.0180(10) 0.0191(9) -0.0017(8) -0.0009(7) 0.0013(8)
C2 0.0146(9) 0.0234(10) 0.0206(10) -0.0001(8) -0.0003(7) -0.0011(8)
C3 0.0206(10) 0.0199(10) 0.0193(10) 0.0010(8) 0.0011(8) -0.0003(8)
C4 0.0186(10) 0.0225(10) 0.0199(10) 0.0007(8) -0.0038(8) -0.0005(8)
C5 0.0169(9) 0.0161(9) 0.0239(10) -0.0005(8) 0.0000(8) -0.0003(8)
C6 0.0170(9) 0.0168(10) 0.0219(10) -0.0015(8) 0.0002(8) 0.0004(8)
C8 0.0198(10) 0.0207(10) 0.0215(10) -0.0002(8) 0.0032(8) 0.0002(8)
C9 0.0212(10) 0.0302(12) 0.0265(11) 0.0038(9) 0.0042(8) -0.0008(9)
C10 0.0277(11) 0.0347(12) 0.0224(10) 0.0063(9) 0.0039(8) 0.0031(10)
C11 0.0248(11) 0.0381(13) 0.0192(10) 0.0024(9) -0.0018(8) 0.0051(10)
C12 0.0185(10) 0.0319(12) 0.0203(10) -0.0006(9) 0.0006(8) 0.0006(9)
C13 0.0205(10) 0.0224(10) 0.0178(9) 0.0004(8) 0.0023(8) 0.0023(8)
C16 0.0187(10) 0.0276(11) 0.0174(10) 0.0001(8) 0.0003(7) -0.0016(8)
C17 0.0312(11) 0.0246(11) 0.0219(10) 0.0041(9) 0.0021(9) 0.0001(9)
C18 0.0337(12) 0.0228(11) 0.0253(11) -0.0004(9) 0.0022(9) -0.0027(9)
C19 0.0210(10) 0.0286(11) 0.0213(10) -0.0014(9) 0.0011(8) -0.0010(9)
C20 0.0295(11) 0.0293(12) 0.0195(10) 0.0053(9) -0.0017(8) -0.0044(9)
C21 0.0272(11) 0.0253(11) 0.0227(10) 0.0020(9) -0.0017(8) -0.0070(9)
C22 0.0210(10) 0.0252(11) 0.0174(9) 0.0040(8) -0.0007(8) -0.0032(8)
C23 0.0264(11) 0.0273(11) 0.0198(10) -0.0001(9) 0.0034(8) -0.0008(9)
C24 0.0320(12) 0.0274(11) 0.0208(10) -0.0010(9) 0.0008(8) -0.0073(9)
C25 0.0238(11) 0.0304(12) 0.0249(10) 0.0026(9) -0.0013(8) -0.0059(9)
C26 0.0222(11) 0.0327(12) 0.0307(11) -0.0008(10) 0.0043(9) 0.0000(9)
C27 0.0264(11) 0.0247(11) 0.0253(10) -0.0020(9) 0.0009(8) -0.0027(9)
C28 0.0274(12) 0.0501(16) 0.0377(13) -0.0039(12) -0.0008(10) -0.0124(11)
C29 0.0386(13) 0.0319(12) 0.0230(11) -0.0036(9) -0.0026(9) -0.0038(10)
C30 0.0168(9) 0.0247(10) 0.0146(9) -0.0007(8) -0.0018(7) -0.0012(8)
C31 0.0189(10) 0.0220(10) 0.0220(10) -0.0037(8) -0.0013(8) 0.0024(8)
C32 0.0225(10) 0.0213(11) 0.0286(11) -0.0018(9) -0.0005(8) -0.0017(9)
C33 0.0200(10) 0.0261(11) 0.0299(11) -0.0030(9) 0.0006(8) -0.0029(9)
C34 0.0189(10) 0.0238(11) 0.0321(11) -0.0023(9) 0.0013(8) 0.0029(8)
C35 0.0192(10) 0.0210(10) 0.0220(10) 0.0007(8) 0.0003(8) -0.0005(8)
C36 0.0205(11) 0.0318(13) 0.0697(18) -0.0023(12) 0.0072(11) -0.0047(10)
C38 0.0194(10) 0.0159(10) 0.0276(11) -0.0030(8) 0.0030(8) 0.0005(8)
C39 0.0183(10) 0.0221(11) 0.0309(11) -0.0048(9) -0.0013(8) 0.0017(8)
C40 0.0171(10) 0.0243(11) 0.0375(12) -0.0064(9) 0.0043(9) -0.0008(8)
C41 0.0226(10) 0.0208(11) 0.0321(11) -0.0067(9) 0.0074(9) -0.0007(8)
C42 0.0218(10) 0.0214(10) 0.0248(10) -0.0043(8) 0.0040(8) -0.0005(8)
C43 0.0186(10) 0.0156(10) 0.0245(10) -0.0033(8) 0.0026(8) -0.0002(8)
C44 0.0146(9) 0.0262(11) 0.0227(10) 0.0010(9) -0.0014(8) 0.0002(8)
C45 0.0220(10) 0.0252(11) 0.0282(11) -0.0035(9) -0.0028(8) -0.0002(9)
C46 0.0255(11) 0.0249(11) 0.0323(12) 0.0039(9) -0.0030(9) 0.0035(9)
C47 0.0183(10) 0.0352(12) 0.0251(11) 0.0029(9) -0.0011(8) -0.0002(9)
C48 0.0211(10) 0.0329(12) 0.0240(11) -0.0046(9) -0.0007(8) -0.0006(9)
C49 0.0198(10) 0.0236(11) 0.0266(11) -0.0019(9) 0.0005(8) 0.0014(8)
C50 0.0399(14) 0.0450(15) 0.0298(12) 0.0063(11) -0.0080(10) 0.0043(12)
C51 0.0260(11) 0.0397(14) 0.0395(13) -0.0094(11) 0.0123(10) -0.0052(10)
C52 0.0361(13) 0.0535(16) 0.0271(12) 0.0141(11) 0.0036(10) -0.0011(12)
N14 0.0150(8) 0.0229(9) 0.0174(8) 0.0013(7) 0.0007(6) -0.0010(7)
N15 0.0212(9) 0.0312(10) 0.0164(8) 0.0012(7) -0.0006(6) -0.0054(7)
N37 0.0150(8) 0.0240(9) 0.0214(8) 0.0002(7) -0.0021(6) 0.0006(7)
B59 0.0214(11) 0.0160(11) 0.0206(11) -0.0018(9) -0.0003(9) 0.0005(9)
C53 0.0197(10) 0.0175(10) 0.0212(10) -0.0008(8) 0.0012(8) -0.0007(8)
C54 0.0188(10) 0.0259(11) 0.0223(10) 0.0003(8) -0.0002(8) 0.0023(8)
C55 0.0231(10) 0.0263(11) 0.0200(10) 0.0004(8) -0.0021(8) 0.0031(9)
C56 0.0219(10) 0.0281(11) 0.0200(10) 0.0020(9) 0.0016(8) 0.0033(9)
C57 0.0186(10) 0.0193(10) 0.0218(10) -0.0011(8) 0.0010(8) 0.0011(8)
C58 0.0186(10) 0.0179(10) 0.0196(10) -0.0010(8) 0.0002(8) 0.0003(8)
C60 0.0191(10) 0.0191(10) 0.0189(9) -0.0019(8) -0.0009(7) -0.0017(8)
C61 0.0196(10) 0.0242(11) 0.0225(10) 0.0001(8) -0.0008(8) 0.0004(8)
C62 0.0246(10) 0.0254(11) 0.0208(10) 0.0023(9) -0.0001(8) -0.0023(9)
C63 0.0240(10) 0.0285(11) 0.0203(10) -0.0002(9) 0.0045(8) -0.0035(9)
C64 0.0189(10) 0.0253(11) 0.0235(10) -0.0016(9) 0.0027(8) -0.0002(8)
C65 0.0214(10) 0.0193(10) 0.0183(9) -0.0010(8) -0.0012(8) -0.0013(8)
C68 0.0223(10) 0.0335(12) 0.0178(10) 0.0034(9) -0.0002(8) 0.0062(9)
C69 0.0313(12) 0.0442(14) 0.0269(11) -0.0101(10) -0.0025(9) 0.0098(11)
C70 0.0269(12) 0.0547(16) 0.0309(12) -0.0113(12) -0.0068(9) 0.0031(11)
C71 0.0255(11) 0.0413(14) 0.0257(11) 0.0026(10) -0.0002(9) 0.0076(10)
C72 0.0312(12) 0.0280(12) 0.0225(10) 0.0022(9) 0.0029(9) 0.0063(9)
C73 0.0253(11) 0.0266(11) 0.0230(10) 0.0022(9) -0.0027(8) 0.0023(9)
C74 0.0219(10) 0.0438(14) 0.0197(10) 0.0005(10) -0.0020(8) 0.0103(10)
C75 0.0392(14) 0.0549(17) 0.0307(12) 0.0121(12) 0.0078(10) 0.0186(12)
C76 0.0437(15) 0.093(2) 0.0327(14) 0.0219(15) 0.0123(12) 0.0215(16)
C77 0.0328(14) 0.119(3) 0.0246(13) -0.0034(16) 0.0010(10) 0.0281(17)
C78 0.0406(15) 0.086(2) 0.0331(14) -0.0230(15) -0.0085(11) 0.0295(15)
C79 0.0414(14) 0.0472(15) 0.0283(12) -0.0080(11) -0.0069(10) 0.0145(12)
C80 0.053(2) 0.222(6) 0.0352(17) -0.006(2) 0.0136(14) 0.051(3)
C81 0.0276(13) 0.0666(19) 0.0409(14) -0.0019(13) -0.0010(10) 0.0129(13)
C82 0.0177(10) 0.0232(10) 0.0186(9) -0.0004(8) 0.0016(7) 0.0014(8)
C83 0.0207(10) 0.0216(10) 0.0224(10) -0.0020(8) 0.0028(8) -0.0026(8)
C84 0.0247(10) 0.0206(10) 0.0230(10) 0.0007(8) 0.0032(8) 0.0030(8)
C85 0.0197(10) 0.0263(11) 0.0199(10) 0.0009(8) 0.0005(8) 0.0013(8)
C86 0.0196(10) 0.0236(11) 0.0285(11) -0.0021(9) 0.0016(8) -0.0033(8)
C87 0.0206(10) 0.0197(10) 0.0285(11) -0.0018(9) 0.0019(8) 0.0013(8)
C88 0.0230(11) 0.0328(12) 0.0335(12) 0.0032(10) -0.0006(9) 0.0028(9)
C90 0.0196(10) 0.0165(9) 0.0211(10) -0.0015(8) 0.0011(8) 0.0001(8)
C91 0.0209(10) 0.0194(10) 0.0206(10) -0.0010(8) 0.0011(8) -0.0008(8)
C92 0.0204(10) 0.0180(10) 0.0255(10) -0.0005(8) -0.0022(8) 0.0001(8)
C93 0.0163(10) 0.0245(11) 0.0301(11) 0.0013(9) 0.0006(8) -0.0003(8)
C94 0.0191(10) 0.0246(11) 0.0270(10) 0.0017(9) 0.0049(8) 0.0003(8)
C95 0.0197(10) 0.0165(10) 0.0222(10) -0.0004(8) 0.0006(8) 0.0006(8)
C96 0.0193(10) 0.0324(12) 0.0200(10) 0.0033(9) 0.0018(8) 0.0042(9)
C97 0.0336(12) 0.0305(12) 0.0280(11) 0.0012(10) 0.0056(9) 0.0050(10)
C98 0.0482(15) 0.0464(15) 0.0260(12) -0.0006(11) 0.0092(10) 0.0151(12)
C99 0.0334(13) 0.0522(16) 0.0286(12) 0.0135(11) 0.0102(10) 0.0137(12)
C100 0.0279(12) 0.0464(15) 0.0315(12) 0.0130(11) 0.0049(9) 0.0006(11)
C101 0.0256(11) 0.0368(13) 0.0258(11) 0.0043(10) 0.0012(9) -0.0021(10)
C102 0.0632(19) 0.076(2) 0.0395(15) 0.0204(15) 0.0260(14) 0.0234(17)
C103 0.0227(10) 0.0302(12) 0.0274(11) 0.0015(9) -0.0034(8) 0.0020(9)
C104 0.0290(12) 0.0380(13) 0.0268(11) 0.0097(10) 0.0033(9) 0.0027(10)
N66 0.0159(8) 0.0224(9) 0.0204(8) 0.0006(7) -0.0004(6) 0.0017(7)
N67 0.0226(9) 0.0412(11) 0.0183(8) 0.0038(8) 0.0005(7) 0.0116(8)
N89 0.0181(8) 0.0255(9) 0.0189(8) 0.0023(7) 0.0022(6) 0.0024(7)

loop_
_atom_type_symbol
_atom_type_description
_atom_type_scat_dispersion_real
_atom_type_scat_dispersion_imag
_atom_type_scat_source
C C 0.0181 0.0091 'International Tables Vol C Tables 4.2.6.8 and 6.1.1.4'
H H 0.0000 0.0000 'International Tables Vol C Tables 4.2.6.8 and 6.1.1.4'
B B 0.0090 0.0039 'International Tables Vol C Tables 4.2.6.8 and 6.1.1.4'
N N 0.0311 0.0180 'International Tables Vol C Tables 4.2.6.8 and 6.1.1.4'

loop_
_geom_angle_atom_site_label_1
_geom_angle_atom_site_label_2
_geom_angle_atom_site_label_3
_geom_angle
_geom_angle_site_symmetry_1
_geom_angle_site_symmetry_3
_geom_angle_publ_flag
C6 B7 C8 115.62(18) . . ?
C6 B7 C43 114.80(18) . . ?
C8 B7 C43 129.54(18) . . ?
C2 C1 C6 121.86(17) . . ?
C2 C1 N14 119.11(17) . . ?
N14 C1 C6 119.02(17) . . ?
C1 C2 H2 120.2 . . ?
C3 C2 C1 119.51(18) . . ?
C3 C2 H2 120.2 . . ?
C2 C3 C4 120.83(18) . . ?
C2 C3 N15 119.60(17) . . ?
C4 C3 N15 119.56(17) . . ?
C3 C4 H4 120.5 . . ?
C5 C4 C3 119.10(17) . . ?
C5 C4 H4 120.5 . . ?
C4 C5 C6 122.11(17) . . ?
C4 C5 N37 119.33(17) . . ?
N37 C5 C6 118.56(17) . . ?
C1 C6 B7 121.16(18) . . ?
C1 C6 C5 116.42(17) . . ?
C5 C6 B7 122.41(18) . . ?
C9 C8 B7 126.17(18) . . ?
C9 C8 C13 115.90(18) . . ?
C13 C8 B7 117.91(17) . . ?
C8 C9 H9 117.8 . . ?
C10 C9 C8 124.4(2) . . ?
C10 C9 H9 117.8 . . ?
C9 C10 C11 117.32(19) . . ?
C9 C10 C52 121.2(2) . . ?
C11 C10 C52 121.50(19) . . ?
C10 C11 H11 119.4 . . ?
C12 C11 C10 121.16(19) . . ?
C12 C11 H11 119.4 . . ?
C11 C12 H12 119.7 . . ?
C11 C12 C13 120.55(19) . . ?
C13 C12 H12 119.7 . . ?
C12 C13 C8 120.14(18) . . ?
N14 C13 C8 120.98(17) . . ?
N14 C13 C12 118.87(17) . . ?
C17 C16 C21 118.84(18) . . ?
C17 C16 N15 122.17(18) . . ?
C21 C16 N15 118.94(19) . . ?
C16 C17 H17 119.9 . . ?
C18 C17 C16 120.22(19) . . ?
C18 C17 H17 119.9 . . ?
C17 C18 H18 119.1 . . ?
C17 C18 C19 121.7(2) . . ?
C19 C18 H18 119.1 . . ?
C18 C19 C29 121.6(2) . . ?
C20 C19 C18 117.36(19) . . ?
C20 C19 C29 121.07(19) . . ?
C19 C20 H20 119.2 . . ?
C21 C20 C19 121.5(2) . . ?
C21 C20 H20 119.2 . . ?
C16 C21 H21 119.9 . . ?
C20 C21 C16 120.3(2) . . ?
C20 C21 H21 119.9 . . ?
C23 C22 N15 120.87(18) . . ?
C27 C22 C23 118.71(19) . . ?
C27 C22 N15 120.42(19) . . ?
C22 C23 H23 119.9 . . ?
C24 C23 C22 120.2(2) . . ?
C24 C23 H23 119.9 . . ?
C23 C24 H24 119.2 . . ?
C23 C24 C25 121.6(2) . . ?
C25 C24 H24 119.2 . . ?
C24 C25 C26 117.49(19) . . ?
C24 C25 C28 121.0(2) . . ?
C26 C25 C28 121.5(2) . . ?
C25 C26 H26 119.1 . . ?
C27 C26 C25 121.8(2) . . ?
C27 C26 H26 119.1 . . ?
C22 C27 H27 119.9 . . ?
C26 C27 C22 120.1(2) . . ?
C26 C27 H27 119.9 . . ?
C25 C28 H28A 109.5 . . ?
C25 C28 H28B 109.5 . . ?
C25 C28 H28C 109.5 . . ?
H28A C28 H28B 109.5 . . ?
H28A C28 H28C 109.5 . . ?
H28B C28 H28C 109.5 . . ?
C19 C29 H29A 109.5 . . ?
C19 C29 H29B 109.5 . . ?
C19 C29 H29C 109.5 . . ?
H29A C29 H29B 109.5 . . ?
H29A C29 H29C 109.5 . . ?
H29B C29 H29C 109.5 . . ?
C31 C30 C35 120.63(18) . . ?
C31 C30 N14 119.78(18) . . ?
C35 C30 N14 119.38(18) . . ?
C30 C31 H31 120.3 . . ?
C30 C31 C32 119.34(19) . . ?
C32 C31 H31 120.3 . . ?
C31 C32 H32 119.3 . . ?
C31 C32 C33 121.3(2) . . ?
C33 C32 H32 119.3 . . ?
C32 C33 C34 118.08(19) . . ?
C32 C33 C36 120.6(2) . . ?
C34 C33 C36 121.3(2) . . ?
C33 C34 H34 119.3 . . ?
C35 C34 C33 121.44(19) . . ?
C35 C34 H34 119.3 . . ?
C30 C35 H35 120.4 . . ?
C34 C35 C30 119.20(19) . . ?
C34 C35 H35 120.4 . . ?
C33 C36 H36A 109.5 . . ?
C33 C36 H36B 109.5 . . ?
C33 C36 H36C 109.5 . . ?
H36A C36 H36B 109.5 . . ?
H36A C36 H36C 109.5 . . ?
H36B C36 H36C 109.5 . . ?
C39 C38 C43 120.15(18) . . ?
N37 C38 C39 118.32(18) . . ?
N37 C38 C43 121.52(17) . . ?
C38 C39 H39 119.9 . . ?
C40 C39 C38 120.11(19) . . ?
C40 C39 H39 119.9 . . ?
C39 C40 H40 119.0 . . ?
C39 C40 C41 121.94(19) . . ?
C41 C40 H40 119.0 . . ?
C40 C41 C51 121.68(19) . . ?
C42 C41 C40 117.14(19) . . ?
C42 C41 C51 121.1(2) . . ?
C41 C42 H42 117.9 . . ?
C41 C42 C43 124.20(19) . . ?
C43 C42 H42 117.9 . . ?
C38 C43 B7 118.51(17) . . ?
C42 C43 B7 125.19(18) . . ?
C42 C43 C38 116.28(18) . . ?
C45 C44 N37 119.59(18) . . ?
C49 C44 C45 120.21(19) . . ?
C49 C44 N37 120.14(18) . . ?
C44 C45 H45 120.1 . . ?
C44 C45 C46 119.7(2) . . ?
C46 C45 H45 120.1 . . ?
C45 C46 H46 119.6 . . ?
C47 C46 C45 120.8(2) . . ?
C47 C46 H46 119.6 . . ?
C46 C47 C50 120.7(2) . . ?
C48 C47 C46 118.59(19) . . ?
C48 C47 C50 120.7(2) . . ?
C47 C48 H48 119.6 . . ?
C47 C48 C49 120.9(2) . . ?
C49 C48 H48 119.6 . . ?
C44 C49 C48 119.8(2) . . ?
C44 C49 H49 120.1 . . ?
C48 C49 H49 120.1 . . ?
C47 C50 H50A 109.5 . . ?
C47 C50 H50B 109.5 . . ?
C47 C50 H50C 109.5 . . ?
H50A C50 H50B 109.5 . . ?
H50A C50 H50C 109.5 . . ?
H50B C50 H50C 109.5 . . ?
C41 C51 H51A 109.5 . . ?
C41 C51 H51B 109.5 . . ?
C41 C51 H51C 109.5 . . ?
H51A C51 H51B 109.5 . . ?
H51A C51 H51C 109.5 . . ?
H51B C51 H51C 109.5 . . ?
C10 C52 H52A 109.5 . . ?
C10 C52 H52B 109.5 . . ?
C10 C52 H52C 109.5 . . ?
H52A C52 H52B 109.5 . . ?
H52A C52 H52C 109.5 . . ?
H52B C52 H52C 109.5 . . ?
C1 N14 C13 123.77(16) . . ?
C1 N14 C30 116.44(15) . . ?
C13 N14 C30 119.48(15) . . ?
C3 N15 C16 121.61(16) . . ?
C3 N15 C22 120.11(16) . . ?
C16 N15 C22 117.14(16) . . ?
C5 N37 C44 116.80(16) . . ?
C38 N37 C5 123.82(16) . . ?
C38 N37 C44 118.96(16) . . ?
C58 B59 C60 115.15(18) . . ?
C58 B59 C90 115.57(18) . . ?
C60 B59 C90 129.27(18) . . ?
C54 C53 C58 121.17(18) . . ?
C54 C53 N66 119.65(17) . . ?
N66 C53 C58 119.17(17) . . ?
C53 C54 H54 120.2 . . ?
C55 C54 C53 119.70(18) . . ?
C55 C54 H54 120.2 . . ?
C54 C55 C56 120.95(18) . . ?
C54 C55 N67 119.66(18) . . ?
C56 C55 N67 119.38(18) . . ?
C55 C56 H56 120.4 . . ?
C57 C56 C55 119.12(18) . . ?
C57 C56 H56 120.4 . . ?
C56 C57 C58 121.63(18) . . ?
C56 C57 N89 119.52(17) . . ?
N89 C57 C58 118.85(17) . . ?
C53 C58 B59 121.28(18) . . ?
C57 C58 B59 121.53(18) . . ?
C57 C58 C53 117.19(17) . . ?
C61 C60 B59 125.30(18) . . ?
C61 C60 C65 116.58(17) . . ?
C65 C60 B59 118.09(17) . . ?
C60 C61 H61 118.1 . . ?
C62 C61 C60 123.82(19) . . ?
C62 C61 H61 118.1 . . ?
C61 C62 C63 117.11(19) . . ?
C61 C62 C104 121.28(19) . . ?
C63 C62 C104 121.55(18) . . ?
C62 C63 H63 119.3 . . ?
C64 C63 C62 121.43(18) . . ?
C64 C63 H63 119.3 . . ?
C63 C64 H64 119.9 . . ?
C63 C64 C65 120.20(19) . . ?
C65 C64 H64 119.9 . . ?
C64 C65 C60 119.73(18) . . ?
N66 C65 C60 121.05(17) . . ?
N66 C65 C64 119.21(17) . . ?
C69 C68 C73 118.73(19) . . ?
C69 C68 N67 120.1(2) . . ?
C73 C68 N67 121.22(19) . . ?
C68 C69 H69 119.7 . . ?
C70 C69 C68 120.5(2) . . ?
C70 C69 H69 119.7 . . ?
C69 C70 H70 119.2 . . ?
C69 C70 C71 121.5(2) . . ?
C71 C70 H70 119.2 . . ?
C70 C71 C81 120.9(2) . . ?
C72 C71 C70 117.4(2) . . ?
C72 C71 C81 121.7(2) . . ?
C71 C72 H72 119.2 . . ?
C73 C72 C71 121.6(2) . . ?
C73 C72 H72 119.2 . . ?
C68 C73 H73 119.9 . . ?
C72 C73 C68 120.1(2) . . ?
C72 C73 H73 119.9 . . ?
C75 C74 C79 119.0(2) . . ?
C75 C74 N67 119.2(2) . . ?
C79 C74 N67 121.8(2) . . ?
C74 C75 H75 119.9 . . ?
C74 C75 C76 120.3(3) . . ?
C76 C75 H75 119.9 . . ?
C75 C76 H76 119.2 . . ?
C77 C76 C75 121.7(3) . . ?
C77 C76 H76 119.2 . . ?
C76 C77 C78 117.8(2) . . ?
C76 C77 C80 120.0(3) . . ?
C78 C77 C80 122.2(3) . . ?
C77 C78 H78 119.3 . . ?
C77 C78 C79 121.5(3) . . ?
C79 C78 H78 119.3 . . ?
C74 C79 C78 119.8(3) . . ?
C74 C79 H79 120.1 . . ?
C78 C79 H79 120.1 . . ?
C77 C80 H80A 109.5 . . ?
C77 C80 H80B 109.5 . . ?
C77 C80 H80C 109.5 . . ?
H80A C80 H80B 109.5 . . ?
H80A C80 H80C 109.5 . . ?
H80B C80 H80C 109.5 . . ?
C71 C81 H81A 109.5 . . ?
C71 C81 H81B 109.5 . . ?
C71 C81 H81C 109.5 . . ?
H81A C81 H81B 109.5 . . ?
H81A C81 H81C 109.5 . . ?
H81B C81 H81C 109.5 . . ?
C83 C82 C87 119.92(18) . . ?
C83 C82 N66 120.35(18) . . ?
C87 C82 N66 119.50(18) . . ?
C82 C83 H83 120.2 . . ?
C82 C83 C84 119.64(19) . . ?
C84 C83 H83 120.2 . . ?
C83 C84 H84 119.2 . . ?
C83 C84 C85 121.5(2) . . ?
C85 C84 H84 119.2 . . ?
C84 C85 C86 117.83(18) . . ?
C84 C85 C88 120.83(19) . . ?
C86 C85 C88 121.33(19) . . ?
C85 C86 H86 119.4 . . ?
C87 C86 C85 121.17(19) . . ?
C87 C86 H86 119.4 . . ?
C82 C87 C86 119.89(19) . . ?
C82 C87 H87 120.1 . . ?
C86 C87 H87 120.1 . . ?
C85 C88 H88A 109.5 . . ?
C85 C88 H88B 109.5 . . ?
C85 C88 H88C 109.5 . . ?
H88A C88 H88B 109.5 . . ?
H88A C88 H88C 109.5 . . ?
H88B C88 H88C 109.5 . . ?
C91 C90 B59 125.04(17) . . ?
C91 C90 C95 116.59(17) . . ?
C95 C90 B59 118.36(17) . . ?
C90 C91 H91 117.8 . . ?
C92 C91 C90 124.33(18) . . ?
C92 C91 H91 117.8 . . ?
C91 C92 C93 116.79(18) . . ?
C91 C92 C103 121.39(18) . . ?
C93 C92 C103 121.81(18) . . ?
C92 C93 H93 119.1 . . ?
C94 C93 C92 121.87(19) . . ?
C94 C93 H93 119.1 . . ?
C93 C94 H94 119.8 . . ?
C93 C94 C95 120.49(19) . . ?
C95 C94 H94 119.8 . . ?
C94 C95 C90 119.74(18) . . ?
N89 C95 C90 120.90(17) . . ?
N89 C95 C94 119.36(17) . . ?
C97 C96 C101 120.2(2) . . ?
C97 C96 N89 119.7(2) . . ?
C101 C96 N89 120.04(19) . . ?
C96 C97 H97 120.1 . . ?
C96 C97 C98 119.7(2) . . ?
C98 C97 H97 120.1 . . ?
C97 C98 H98 119.5 . . ?
C99 C98 C97 121.1(2) . . ?
C99 C98 H98 119.5 . . ?
C98 C99 C102 120.9(3) . . ?
C100 C99 C98 118.3(2) . . ?
C100 C99 C102 120.8(3) . . ?
C99 C100 H100 119.6 . . ?
C99 C100 C101 120.9(2) . . ?
C101 C100 H100 119.6 . . ?
C96 C101 C100 119.8(2) . . ?
C96 C101 H101 120.1 . . ?
C100 C101 H101 120.1 . . ?
C99 C102 H10A 109.5 . . ?
C99 C102 H10B 109.5 . . ?
C99 C102 H10C 109.5 . . ?
H10A C102 H10B 109.5 . . ?
H10A C102 H10C 109.5 . . ?
H10B C102 H10C 109.5 . . ?
C92 C103 H10D 109.5 . . ?
C92 C103 H10E 109.5 . . ?
C92 C103 H10F 109.5 . . ?
H10D C103 H10E 109.5 . . ?
H10D C103 H10F 109.5 . . ?
H10E C103 H10F 109.5 . . ?
C62 C104 H10G 109.5 . . ?
C62 C104 H10H 109.5 . . ?
C62 C104 H10I 109.5 . . ?
H10G C104 H10H 109.5 . . ?
H10G C104 H10I 109.5 . . ?
H10H C104 H10I 109.5 . . ?
C53 N66 C65 123.19(16) . . ?
C53 N66 C82 116.42(15) . . ?
C65 N66 C82 119.70(16) . . ?
C55 N67 C68 120.75(16) . . ?
C55 N67 C74 121.63(17) . . ?
C74 N67 C68 116.90(16) . . ?
C57 N89 C95 124.09(16) . . ?
C57 N89 C96 117.70(16) . . ?
C95 N89 C96 118.17(16) . . ?

loop_
_geom_bond_atom_site_label_1
_geom_bond_atom_site_label_2
_geom_bond_distance
_geom_bond_site_symmetry_2
_geom_bond_publ_flag
B7 C6 1.503(3) . ?
B7 C8 1.546(3) . ?
B7 C43 1.551(3) . ?
C1 C2 1.394(3) . ?
C1 C6 1.417(3) . ?
C1 N14 1.399(2) . ?
C2 H2 0.9500 . ?
C2 C3 1.392(3) . ?
C3 C4 1.395(3) . ?
C3 N15 1.409(2) . ?
C4 H4 0.9500 . ?
C4 C5 1.395(3) . ?
C5 C6 1.419(3) . ?
C5 N37 1.404(2) . ?
C8 C9 1.410(3) . ?
C8 C13 1.420(3) . ?
C9 H9 0.9500 . ?
C9 C10 1.383(3) . ?
C10 C11 1.401(3) . ?
C10 C52 1.510(3) . ?
C11 H11 0.9500 . ?
C11 C12 1.375(3) . ?
C12 H12 0.9500 . ?
C12 C13 1.409(3) . ?
C13 N14 1.402(2) . ?
C16 C17 1.388(3) . ?
C16 C21 1.391(3) . ?
C16 N15 1.429(2) . ?
C17 H17 0.9500 . ?
C17 C18 1.387(3) . ?
C18 H18 0.9500 . ?
C18 C19 1.393(3) . ?
C19 C20 1.389(3) . ?
C19 C29 1.506(3) . ?
C20 H20 0.9500 . ?
C20 C21 1.389(3) . ?
C21 H21 0.9500 . ?
C22 C23 1.394(3) . ?
C22 C27 1.391(3) . ?
C22 N15 1.432(3) . ?
C23 H23 0.9500 . ?
C23 C24 1.386(3) . ?
C24 H24 0.9500 . ?
C24 C25 1.388(3) . ?
C25 C26 1.390(3) . ?
C25 C28 1.513(3) . ?
C26 H26 0.9500 . ?
C26 C27 1.385(3) . ?
C27 H27 0.9500 . ?
C28 H28A 0.9800 . ?
C28 H28B 0.9800 . ?
C28 H28C 0.9800 . ?
C29 H29A 0.9800 . ?
C29 H29B 0.9800 . ?
C29 H29C 0.9800 . ?
C30 C31 1.385(3) . ?
C30 C35 1.388(3) . ?
C30 N14 1.442(2) . ?
C31 H31 0.9500 . ?
C31 C32 1.390(3) . ?
C32 H32 0.9500 . ?
C32 C33 1.390(3) . ?
C33 C34 1.395(3) . ?
C33 C36 1.506(3) . ?
C34 H34 0.9500 . ?
C34 C35 1.386(3) . ?
C35 H35 0.9500 . ?
C36 H36A 0.9800 . ?
C36 H36B 0.9800 . ?
C36 H36C 0.9800 . ?
C38 C39 1.407(3) . ?
C38 C43 1.420(3) . ?
C38 N37 1.402(3) . ?
C39 H39 0.9500 . ?
C39 C40 1.379(3) . ?
C40 H40 0.9500 . ?
C40 C41 1.393(3) . ?
C41 C42 1.382(3) . ?
C41 C51 1.511(3) . ?
C42 H42 0.9500 . ?
C42 C43 1.413(3) . ?
C44 C45 1.383(3) . ?
C44 C49 1.384(3) . ?
C44 N37 1.444(2) . ?
C45 H45 0.9500 . ?
C45 C46 1.394(3) . ?
C46 H46 0.9500 . ?
C46 C47 1.393(3) . ?
C47 C48 1.389(3) . ?
C47 C50 1.508(3) . ?
C48 H48 0.9500 . ?
C48 C49 1.395(3) . ?
C49 H49 0.9500 . ?
C50 H50A 0.9800 . ?
C50 H50B 0.9800 . ?
C50 H50C 0.9800 . ?
C51 H51A 0.9800 . ?
C51 H51B 0.9800 . ?
C51 H51C 0.9800 . ?
C52 H52A 0.9800 . ?
C52 H52B 0.9800 . ?
C52 H52C 0.9800 . ?
B59 C58 1.500(3) . ?
B59 C60 1.544(3) . ?
B59 C90 1.546(3) . ?
C53 C54 1.395(3) . ?
C53 C58 1.421(3) . ?
C53 N66 1.396(2) . ?
C54 H54 0.9500 . ?
C54 C55 1.391(3) . ?
C55 C56 1.400(3) . ?
C55 N67 1.406(3) . ?
C56 H56 0.9500 . ?
C56 C57 1.394(3) . ?
C57 C58 1.421(3) . ?
C57 N89 1.398(2) . ?
C60 C61 1.411(3) . ?
C60 C65 1.418(3) . ?
C61 H61 0.9500 . ?
C61 C62 1.382(3) . ?
C62 C63 1.404(3) . ?
C62 C104 1.510(3) . ?
C63 H63 0.9500 . ?
C63 C64 1.379(3) . ?
C64 H64 0.9500 . ?
C64 C65 1.408(3) . ?
C65 N66 1.406(2) . ?
C68 C69 1.386(3) . ?
C68 C73 1.389(3) . ?
C68 N67 1.430(3) . ?
C69 H69 0.9500 . ?
C69 C70 1.382(3) . ?
C70 H70 0.9500 . ?
C70 C71 1.389(3) . ?
C71 C72 1.388(3) . ?
C71 C81 1.505(3) . ?
C72 H72 0.9500 . ?
C72 C73 1.387(3) . ?
C73 H73 0.9500 . ?
C74 C75 1.380(3) . ?
C74 C79 1.386(3) . ?
C74 N67 1.427(3) . ?
C75 H75 0.9500 . ?
C75 C76 1.387(3) . ?
C76 H76 0.9500 . ?
C76 C77 1.371(5) . ?
C77 C78 1.384(5) . ?
C77 C80 1.515(4) . ?
C78 H78 0.9500 . ?
C78 C79 1.390(4) . ?
C79 H79 0.9500 . ?
C80 H80A 0.9800 . ?
C80 H80B 0.9800 . ?
C80 H80C 0.9800 . ?
C81 H81A 0.9800 . ?
C81 H81B 0.9800 . ?
C81 H81C 0.9800 . ?
C82 C83 1.385(3) . ?
C82 C87 1.388(3) . ?
C82 N66 1.444(2) . ?
C83 H83 0.9500 . ?
C83 C84 1.388(3) . ?
C84 H84 0.9500 . ?
C84 C85 1.394(3) . ?
C85 C86 1.394(3) . ?
C85 C88 1.509(3) . ?
C86 H86 0.9500 . ?
C86 C87 1.388(3) . ?
C87 H87 0.9500 . ?
C88 H88A 0.9800 . ?
C88 H88B 0.9800 . ?
C88 H88C 0.9800 . ?
C90 C91 1.410(3) . ?
C90 C95 1.417(3) . ?
C91 H91 0.9500 . ?
C91 C92 1.384(3) . ?
C92 C93 1.398(3) . ?
C92 C103 1.509(3) . ?
C93 H93 0.9500 . ?
C93 C94 1.375(3) . ?
C94 H94 0.9500 . ?
C94 C95 1.410(3) . ?
C95 N89 1.409(2) . ?
C96 C97 1.376(3) . ?
C96 C101 1.382(3) . ?
C96 N89 1.447(2) . ?
C97 H97 0.9500 . ?
C97 C98 1.392(3) . ?
C98 H98 0.9500 . ?
C98 C99 1.389(4) . ?
C99 C100 1.388(4) . ?
C99 C102 1.514(3) . ?
C100 H100 0.9500 . ?
C100 C101 1.393(3) . ?
C101 H101 0.9500 . ?
C102 H10A 0.9800 . ?
C102 H10B 0.9800 . ?
C102 H10C 0.9800 . ?
C103 H10D 0.9800 . ?
C103 H10E 0.9800 . ?
C103 H10F 0.9800 . ?
C104 H10G 0.9800 . ?
C104 H10H 0.9800 . ?
C104 H10I 0.9800 . ?

loop_
_geom_torsion_atom_site_label_1
_geom_torsion_atom_site_label_2
_geom_torsion_atom_site_label_3
_geom_torsion_atom_site_label_4
_geom_torsion
_geom_torsion_site_symmetry_1
_geom_torsion_site_symmetry_2
_geom_torsion_site_symmetry_3
_geom_torsion_site_symmetry_4
_geom_torsion_publ_flag
B7 C8 C9 C10 -173.8(2) . . . . ?
B7 C8 C13 C12 170.70(19) . . . . ?
B7 C8 C13 N14 -9.3(3) . . . . ?
C1 C2 C3 C4 0.4(3) . . . . ?
C1 C2 C3 N15 179.74(18) . . . . ?
C2 C1 C6 B7 173.63(19) . . . . ?
C2 C1 C6 C5 -5.1(3) . . . . ?
C2 C1 N14 C13 -170.13(19) . . . . ?
C2 C1 N14 C30 3.4(3) . . . . ?
C2 C3 C4 C5 -1.8(3) . . . . ?
C2 C3 N15 C16 150.94(19) . . . . ?
C2 C3 N15 C22 -16.5(3) . . . . ?
C3 C4 C5 C6 -0.3(3) . . . . ?
C3 C4 C5 N37 178.85(18) . . . . ?
C4 C3 N15 C16 -29.7(3) . . . . ?
C4 C3 N15 C22 162.86(19) . . . . ?
C4 C5 C6 B7 -175.10(19) . . . . ?
C4 C5 C6 C1 3.6(3) . . . . ?
C4 C5 N37 C38 178.08(18) . . . . ?
C4 C5 N37 C44 -9.4(3) . . . . ?
C6 B7 C8 C9 -169.6(2) . . . . ?
C6 B7 C8 C13 11.7(3) . . . . ?
C6 B7 C43 C38 5.6(3) . . . . ?
C6 B7 C43 C42 -172.92(19) . . . . ?
C6 C1 C2 C3 3.2(3) . . . . ?
C6 C1 N14 C13 10.4(3) . . . . ?
C6 C1 N14 C30 -176.14(17) . . . . ?
C6 C5 N37 C38 -2.8(3) . . . . ?
C6 C5 N37 C44 169.75(18) . . . . ?
C8 B7 C6 C1 -3.8(3) . . . . ?
C8 B7 C6 C5 174.84(18) . . . . ?
C8 B7 C43 C38 -176.6(2) . . . . ?
C8 B7 C43 C42 4.8(3) . . . . ?
C8 C9 C10 C11 1.4(3) . . . . ?
C8 C9 C10 C52 179.8(2) . . . . ?
C8 C13 N14 C1 -1.9(3) . . . . ?
C8 C13 N14 C30 -175.23(18) . . . . ?
C9 C8 C13 C12 -8.1(3) . . . . ?
C9 C8 C13 N14 171.91(19) . . . . ?
C9 C10 C11 C12 -4.7(3) . . . . ?
C10 C11 C12 C13 1.4(3) . . . . ?
C11 C12 C13 C8 5.3(3) . . . . ?
C11 C12 C13 N14 -174.8(2) . . . . ?
C12 C13 N14 C1 178.10(18) . . . . ?
C12 C13 N14 C30 4.8(3) . . . . ?
C13 C8 C9 C10 4.9(3) . . . . ?
C16 C17 C18 C19 0.6(3) . . . . ?
C17 C16 C21 C20 -1.0(3) . . . . ?
C17 C16 N15 C3 -45.3(3) . . . . ?
C17 C16 N15 C22 122.5(2) . . . . ?
C17 C18 C19 C20 -1.0(3) . . . . ?
C17 C18 C19 C29 178.6(2) . . . . ?
C18 C19 C20 C21 0.4(3) . . . . ?
C19 C20 C21 C16 0.6(3) . . . . ?
C21 C16 C17 C18 0.5(3) . . . . ?
C21 C16 N15 C3 137.3(2) . . . . ?
C21 C16 N15 C22 -54.9(3) . . . . ?
C22 C23 C24 C25 1.8(3) . . . . ?
C23 C22 C27 C26 0.9(3) . . . . ?
C23 C22 N15 C3 -53.6(3) . . . . ?
C23 C22 N15 C16 138.4(2) . . . . ?
C23 C24 C25 C26 0.0(3) . . . . ?
C23 C24 C25 C28 179.8(2) . . . . ?
C24 C25 C26 C27 -1.3(3) . . . . ?
C25 C26 C27 C22 0.9(3) . . . . ?
C27 C22 C23 C24 -2.2(3) . . . . ?
C27 C22 N15 C3 125.9(2) . . . . ?
C27 C22 N15 C16 -42.1(3) . . . . ?
C28 C25 C26 C27 178.9(2) . . . . ?
C29 C19 C20 C21 -179.2(2) . . . . ?
C30 C31 C32 C33 -0.1(3) . . . . ?
C31 C30 C35 C34 -0.5(3) . . . . ?
C31 C30 N14 C1 78.9(2) . . . . ?
C31 C30 N14 C13 -107.3(2) . . . . ?
C31 C32 C33 C34 -0.7(3) . . . . ?
C31 C32 C33 C36 179.4(2) . . . . ?
C32 C33 C34 C35 0.9(3) . . . . ?
C33 C34 C35 C30 -0.4(3) . . . . ?
C35 C30 C31 C32 0.7(3) . . . . ?
C35 C30 N14 C1 -95.9(2) . . . . ?
C35 C30 N14 C13 77.9(2) . . . . ?
C36 C33 C34 C35 -179.2(2) . . . . ?
C38 C39 C40 C41 2.5(3) . . . . ?
C39 C38 C43 B7 177.35(18) . . . . ?
C39 C38 C43 C42 -4.0(3) . . . . ?
C39 C38 N37 C5 -178.90(18) . . . . ?
C39 C38 N37 C44 8.7(3) . . . . ?
C39 C40 C41 C42 -3.1(3) . . . . ?
C39 C40 C41 C51 179.0(2) . . . . ?
C40 C41 C42 C43 0.1(3) . . . . ?
C41 C42 C43 B7 -178.1(2) . . . . ?
C41 C42 C43 C38 3.4(3) . . . . ?
C43 B7 C6 C1 174.25(18) . . . . ?
C43 B7 C6 C5 -7.1(3) . . . . ?
C43 B7 C8 C9 12.7(4) . . . . ?
C43 B7 C8 C13 -166.0(2) . . . . ?
C43 C38 C39 C40 1.3(3) . . . . ?
C43 C38 N37 C5 1.6(3) . . . . ?
C43 C38 N37 C44 -170.77(18) . . . . ?
C44 C45 C46 C47 -0.5(3) . . . . ?
C45 C44 C49 C48 0.4(3) . . . . ?
C45 C44 N37 C5 -85.4(2) . . . . ?
C45 C44 N37 C38 87.5(2) . . . . ?
C45 C46 C47 C48 0.3(3) . . . . ?
C45 C46 C47 C50 179.2(2) . . . . ?
C46 C47 C48 C49 0.2(3) . . . . ?
C47 C48 C49 C44 -0.6(3) . . . . ?
C49 C44 C45 C46 0.1(3) . . . . ?
C49 C44 N37 C5 91.8(2) . . . . ?
C49 C44 N37 C38 -95.3(2) . . . . ?
C50 C47 C48 C49 -178.6(2) . . . . ?
C51 C41 C42 C43 178.0(2) . . . . ?
C52 C10 C11 C12 176.9(2) . . . . ?
N14 C1 C2 C3 -176.26(18) . . . . ?
N14 C1 C6 B7 -6.9(3) . . . . ?
N14 C1 C6 C5 174.40(17) . . . . ?
N14 C30 C31 C32 -173.99(17) . . . . ?
N14 C30 C35 C34 174.23(17) . . . . ?
N15 C3 C4 C5 178.82(18) . . . . ?
N15 C16 C17 C18 -176.91(19) . . . . ?
N15 C16 C21 C20 176.43(19) . . . . ?
N15 C22 C23 C24 177.36(18) . . . . ?
N15 C22 C27 C26 -178.64(19) . . . . ?
N37 C5 C6 B7 5.8(3) . . . . ?
N37 C5 C6 C1 -175.52(17) . . . . ?
N37 C38 C39 C40 -178.25(19) . . . . ?
N37 C38 C43 B7 -3.2(3) . . . . ?
N37 C38 C43 C42 175.54(18) . . . . ?
N37 C44 C45 C46 177.29(18) . . . . ?
N37 C44 C49 C48 -176.78(18) . . . . ?
B59 C60 C61 C62 -176.7(2) . . . . ?
B59 C60 C65 C64 170.60(18) . . . . ?
B59 C60 C65 N66 -9.9(3) . . . . ?
B59 C90 C91 C92 -177.77(19) . . . . ?
B59 C90 C95 C94 175.73(18) . . . . ?
B59 C90 C95 N89 -3.7(3) . . . . ?
C53 C54 C55 C56 -1.1(3) . . . . ?
C53 C54 C55 N67 178.1(2) . . . . ?
C54 C53 C58 B59 174.64(19) . . . . ?
C54 C53 C58 C57 -4.6(3) . . . . ?
C54 C53 N66 C65 -169.04(19) . . . . ?
C54 C53 N66 C82 1.4(3) . . . . ?
C54 C55 C56 C57 -3.0(3) . . . . ?
C54 C55 N67 C68 -9.5(3) . . . . ?
C54 C55 N67 C74 160.5(2) . . . . ?
C55 C56 C57 C58 3.2(3) . . . . ?
C55 C56 C57 N89 -177.02(19) . . . . ?
C56 C55 N67 C68 169.7(2) . . . . ?
C56 C55 N67 C74 -20.3(3) . . . . ?
C56 C57 C58 B59 -178.76(19) . . . . ?
C56 C57 C58 C53 0.5(3) . . . . ?
C56 C57 N89 C95 -175.20(19) . . . . ?
C56 C57 N89 C96 2.5(3) . . . . ?
C58 B59 C60 C61 -163.88(19) . . . . ?
C58 B59 C60 C65 14.2(3) . . . . ?
C58 B59 C90 C91 -170.50(19) . . . . ?
C58 B59 C90 C95 8.9(3) . . . . ?
C58 C53 C54 C55 5.0(3) . . . . ?
C58 C53 N66 C65 12.0(3) . . . . ?
C58 C53 N66 C82 -177.55(18) . . . . ?
C58 C57 N89 C95 4.6(3) . . . . ?
C58 C57 N89 C96 -177.73(18) . . . . ?
C60 B59 C58 C53 -6.2(3) . . . . ?
C60 B59 C58 C57 173.02(18) . . . . ?
C60 B59 C90 C91 8.5(3) . . . . ?
C60 B59 C90 C95 -172.2(2) . . . . ?
C60 C61 C62 C63 4.1(3) . . . . ?
C60 C61 C62 C104 -173.4(2) . . . . ?
C60 C65 N66 C53 -3.5(3) . . . . ?
C60 C65 N66 C82 -173.64(18) . . . . ?
C61 C60 C65 C64 -11.2(3) . . . . ?
C61 C60 C65 N66 168.32(18) . . . . ?
C61 C62 C63 C64 -7.7(3) . . . . ?
C62 C63 C64 C65 1.8(3) . . . . ?
C63 C64 C65 C60 8.0(3) . . . . ?
C63 C64 C65 N66 -171.54(19) . . . . ?
C64 C65 N66 C53 175.99(18) . . . . ?
C64 C65 N66 C82 5.9(3) . . . . ?
C65 C60 C61 C62 5.2(3) . . . . ?
C68 C69 C70 C71 0.9(4) . . . . ?
C69 C68 C73 C72 -2.2(3) . . . . ?
C69 C68 N67 C55 121.4(2) . . . . ?
C69 C68 N67 C74 -49.0(3) . . . . ?
C69 C70 C71 C72 -2.0(4) . . . . ?
C69 C70 C71 C81 177.2(2) . . . . ?
C70 C71 C72 C73 1.1(3) . . . . ?
C71 C72 C73 C68 1.0(3) . . . . ?
C73 C68 C69 C70 1.2(4) . . . . ?
C73 C68 N67 C55 -58.1(3) . . . . ?
C73 C68 N67 C74 131.4(2) . . . . ?
C74 C75 C76 C77 2.2(4) . . . . ?
C75 C74 C79 C78 -1.5(4) . . . . ?
C75 C74 N67 C55 134.5(2) . . . . ?
C75 C74 N67 C68 -55.1(3) . . . . ?
C75 C76 C77 C78 -1.9(5) . . . . ?
C75 C76 C77 C80 177.7(3) . . . . ?
C76 C77 C78 C79 -0.1(4) . . . . ?
C77 C78 C79 C74 1.7(4) . . . . ?
C79 C74 C75 C76 -0.4(4) . . . . ?
C79 C74 N67 C55 -46.3(3) . . . . ?
C79 C74 N67 C68 124.1(2) . . . . ?
C80 C77 C78 C79 -179.6(3) . . . . ?
C81 C71 C72 C73 -178.2(2) . . . . ?
C82 C83 C84 C85 0.0(3) . . . . ?
C83 C82 C87 C86 -1.5(3) . . . . ?
C83 C82 N66 C53 79.9(2) . . . . ?
C83 C82 N66 C65 -109.3(2) . . . . ?
C83 C84 C85 C86 -1.3(3) . . . . ?
C83 C84 C85 C88 179.73(19) . . . . ?
C84 C85 C86 C87 1.2(3) . . . . ?
C85 C86 C87 C82 0.2(3) . . . . ?
C87 C82 C83 C84 1.4(3) . . . . ?
C87 C82 N66 C53 -94.6(2) . . . . ?
C87 C82 N66 C65 76.2(2) . . . . ?
C88 C85 C86 C87 -179.82(19) . . . . ?
C90 B59 C58 C53 172.88(18) . . . . ?
C90 B59 C58 C57 -7.9(3) . . . . ?
C90 B59 C60 C61 17.2(3) . . . . ?
C90 B59 C60 C65 -164.8(2) . . . . ?
C90 C91 C92 C93 1.0(3) . . . . ?
C90 C91 C92 C103 180.00(19) . . . . ?
C90 C95 N89 C57 -3.3(3) . . . . ?
C90 C95 N89 C96 178.98(18) . . . . ?
C91 C90 C95 C94 -4.8(3) . . . . ?
C91 C90 C95 N89 175.70(18) . . . . ?
C91 C92 C93 C94 -3.0(3) . . . . ?
C92 C93 C94 C95 1.0(3) . . . . ?
C93 C94 C95 C90 3.1(3) . . . . ?
C93 C94 C95 N89 -177.42(19) . . . . ?
C94 C95 N89 C57 177.21(19) . . . . ?
C94 C95 N89 C96 -0.5(3) . . . . ?
C95 C90 C91 C92 2.9(3) . . . . ?
C96 C97 C98 C99 -0.9(4) . . . . ?
C97 C96 C101 C100 -0.1(3) . . . . ?
C97 C96 N89 C57 87.5(2) . . . . ?
C97 C96 N89 C95 -94.6(2) . . . . ?
C97 C98 C99 C100 0.3(4) . . . . ?
C97 C98 C99 C102 179.9(2) . . . . ?
C98 C99 C100 C101 0.4(4) . . . . ?
C99 C100 C101 C96 -0.5(3) . . . . ?
C101 C96 C97 C98 0.8(3) . . . . ?
C101 C96 N89 C57 -90.8(2) . . . . ?
C101 C96 N89 C95 87.0(2) . . . . ?
C102 C99 C100 C101 -179.2(2) . . . . ?
C103 C92 C93 C94 178.0(2) . . . . ?
C104 C62 C63 C64 169.8(2) . . . . ?
N66 C53 C54 C55 -173.95(19) . . . . ?
N66 C53 C58 B59 -6.4(3) . . . . ?
N66 C53 C58 C57 174.28(17) . . . . ?
N66 C82 C83 C84 -173.03(17) . . . . ?
N66 C82 C87 C86 173.00(18) . . . . ?
N67 C55 C56 C57 177.84(19) . . . . ?
N67 C68 C69 C70 -178.4(2) . . . . ?
N67 C68 C73 C72 177.41(19) . . . . ?
N67 C74 C75 C76 178.8(2) . . . . ?
N67 C74 C79 C78 179.3(2) . . . . ?
N89 C57 C58 B59 1.5(3) . . . . ?
N89 C57 C58 C53 -179.25(18) . . . . ?
N89 C96 C97 C98 -177.5(2) . . . . ?
N89 C96 C101 C100 178.24(19) . . . . ?
